data_7210178
loop_
_publ_author_name
'Chen, ChuJun'
'Wang, Ning'
'Long, Yi'
'Gao, JinYing'
'Xie, WeiPing'
'Ran, XingRui'
'Yue, ShanTang'

_publ_section_title
;
 Series of novel 3D microporous heterometallic 3d--4f coordination
 frameworks with (5,6)-connected topology: synthesis, crystal structure
 and magnetic properties
;
_journal_issue 23
_journal_name_full CrystEngComm
_journal_page_first 4611
_journal_paper_doi 10.1039/c3ce40346g
_journal_volume 15
_journal_year 2013
_chemical_formula_moiety 'C16 H10 Cu Gd N5 O9, 3(H2 O)'
_chemical_formula_sum 'C16 H16 Cu Gd N5 O12'
_chemical_formula_weight 691.14
_chemical_name_systematic
;
?
;
_space_group_IT_number 2
_symmetry_cell_setting triclinic
_symmetry_space_group_name_Hall '-P 1'
_symmetry_space_group_name_H-M 'P -1'
_atom_sites_solution_hydrogens geom
_atom_sites_solution_primary direct
_atom_sites_solution_secondary difmap
_audit_creation_method SHELXL-97
_cell_angle_alpha 70.146(4)
_cell_angle_beta 77.912(5)
_cell_angle_gamma 60.967(4)
_cell_formula_units_Z 2
_cell_length_a 10.725(4)
_cell_length_b 10.747(4)
_cell_length_c 11.917(4)
_cell_measurement_temperature 293(2)
_cell_measurement_theta_max 24.9
_cell_measurement_theta_min 1.5
_cell_volume 1127.9(7)
_computing_cell_refinement 'Bruker SMART'
_computing_data_collection 'Bruker SMART'
_computing_data_reduction 'Bruker SAINT'
_computing_molecular_graphics 'Bruker SHELXTL'
_computing_publication_material 'Bruker SHELXTL'
_computing_structure_refinement 'SHELXL-97 (Sheldrick, 1997)'
_computing_structure_solution 'SHELXS-97 (Sheldrick, 1990)'
_diffrn_ambient_temperature 296(2)
_diffrn_measured_fraction_theta_full 0.950
_diffrn_measured_fraction_theta_max 0.950
_diffrn_measurement_device_type 'CCD area detector'
_diffrn_measurement_method 'phi and omega scans'
_diffrn_radiation_monochromator graphite
_diffrn_radiation_source 'fine-focus sealed tube'
_diffrn_radiation_type MoK\a
_diffrn_radiation_wavelength 0.71073
_diffrn_reflns_av_R_equivalents 0.0370
_diffrn_reflns_av_sigmaI/netI 0.0844
_diffrn_reflns_limit_h_max 14
_diffrn_reflns_limit_h_min -13
_diffrn_reflns_limit_k_max 14
_diffrn_reflns_limit_k_min -11
_diffrn_reflns_limit_l_max 11
_diffrn_reflns_limit_l_min -15
_diffrn_reflns_number 6712
_diffrn_reflns_theta_full 28.08
_diffrn_reflns_theta_max 28.08
_diffrn_reflns_theta_min 1.82
_exptl_absorpt_coefficient_mu 3.930
_exptl_absorpt_correction_T_max 0.682
_exptl_absorpt_correction_T_min 0.682
_exptl_absorpt_correction_type multi-scan
_exptl_absorpt_process_details SADABS,Bruker(2002)
_exptl_crystal_colour blue
_exptl_crystal_density_diffrn 2.035
_exptl_crystal_density_method 'not measured'
_exptl_crystal_description block
_exptl_crystal_F_000 672
_exptl_crystal_size_max 0.1
_exptl_crystal_size_mid 0.1
_exptl_crystal_size_min 0.1
_refine_diff_density_max 1.021
_refine_diff_density_min -1.002
_refine_diff_density_rms 0.235
_refine_ls_extinction_method none
_refine_ls_goodness_of_fit_ref 1.017
_refine_ls_hydrogen_treatment mixed
_refine_ls_matrix_type full
_refine_ls_number_parameters 343
_refine_ls_number_reflns 4885
_refine_ls_number_restraints 12
_refine_ls_restrained_S_all 1.057
_refine_ls_R_factor_all 0.0737
_refine_ls_R_factor_gt 0.0575
_refine_ls_shift/su_max 0
_refine_ls_shift/su_mean 0
_refine_ls_structure_factor_coef Fsqd
_refine_ls_weighting_details 'calc w=1/[\s^2^(Fo^2^)+(0.0804P)^2^+1.4057P] where P=(Fo^2^+2Fc^2^)/3'
_refine_ls_weighting_scheme calc
_refine_ls_wR_factor_gt 0.1368
_refine_ls_wR_factor_ref 0.1488
_reflns_number_gt 3915
_reflns_number_total 4885
_reflns_threshold_expression >2sigma(I)
_cod_data_source_file c3ce40346g.txt
_cod_data_source_block Gd
_cod_original_sg_symbol_H-M P-1
_cod_database_code 7210178

loop_
_symmetry_equiv_pos_as_xyz
'x, y, z'
'-x, -y, -z'

loop_
_atom_site_label
_atom_site_type_symbol
_atom_site_fract_x
_atom_site_fract_y
_atom_site_fract_z
_atom_site_U_iso_or_equiv
_atom_site_adp_type
_atom_site_occupancy
_atom_site_symmetry_multiplicity
_atom_site_calc_flag
_atom_site_refinement_flags
C1 C 0.8225(9) 0.0226(9) 0.7163(7) 0.0211(17) Uani 1 1 d .
C2 C 0.8263(9) 0.0132(9) 0.8347(7) 0.0214(18) Uani 1 1 d .
C3 C 0.7173(9) 0.0348(9) 0.6414(7) 0.0196(17) Uani 1 1 d .
C4 C 0.7356(8) -0.0022(8) 0.9454(7) 0.0192(17) Uani 1 1 d .
C5 C 0.0573(12) 0.6874(11) 0.5422(10) 0.043(3) Uani 1 1 d .
H5 H -0.0094 0.7307 0.4847 0.051 Uiso 1 1 calc R
C6 C 0.1154(12) 0.5345(10) 0.5927(10) 0.042(3) Uani 1 1 d .
H6 H 0.0906 0.4773 0.5669 0.051 Uiso 1 1 calc R
C7 C 0.2085(11) 0.4704(9) 0.6801(8) 0.030(2) Uani 1 1 d .
C8 C 0.2457(14) 0.5593(11) 0.7114(12) 0.057(4) Uani 1 1 d .
H8 H 0.3109 0.5185 0.7698 0.069 Uiso 1 1 calc R
C9 C 0.1855(14) 0.7102(10) 0.6556(11) 0.052(3) Uani 1 1 d .
H9 H 0.2116 0.7691 0.6777 0.062 Uiso 1 1 calc R
C10 C 0.2774(9) 0.3062(10) 0.7409(9) 0.028(2) Uani 1 1 d .
C11 C 0.9237(11) -0.6828(10) 0.8705(9) 0.038(2) Uani 1 1 d .
H11 H 1.0033 -0.7224 0.8209 0.045 Uiso 1 1 calc R
C12 C 0.8436(11) -0.5306(10) 0.8455(9) 0.038(2) Uani 1 1 d .
H12 H 0.8702 -0.4684 0.7809 0.045 Uiso 1 1 calc R
C13 C 0.7227(10) -0.4715(9) 0.9182(8) 0.027(2) Uani 1 1 d .
C14 C 0.6882(10) -0.5676(9) 1.0128(8) 0.028(2) Uani 1 1 d .
H14 H 0.6076 -0.5312 1.0624 0.033 Uiso 1 1 calc R
C15 C 0.7721(10) -0.7161(10) 1.0341(8) 0.028(2) Uani 1 1 d .
H15 H 0.7474 -0.7795 1.0990 0.034 Uiso 1 1 calc R
C16 C 0.6302(10) -0.3055(10) 0.8914(9) 0.029(2) Uani 1 1 d .
Cu1 Cu 1.0000 -1.0000 1.0000 0.0194(3) Uani 1 2 d S
Cu2 Cu 0.0000 1.0000 0.5000 0.0206(3) Uani 1 2 d S
Gd1 Gd 0.45088(4) 0.00119(4) 0.83653(4) 0.01992(15) Uani 1 1 d .
N1 N 0.9442(8) 0.0243(7) 0.6619(6) 0.0218(15) Uani 1 1 d .
N2 N 1.0238(8) 0.0188(8) 0.7379(6) 0.0230(15) Uani 1 1 d .
N3 N 0.9505(7) 0.0091(7) 0.8444(6) 0.0208(15) Uani 1 1 d .
N4 N 0.0919(8) 0.7740(8) 0.5718(7) 0.0286(17) Uani 1 1 d .
N5 N 0.8886(8) -0.7749(7) 0.9654(7) 0.0254(16) Uani 1 1 d .
O1 O 0.6673(8) -0.2204(7) 0.8074(7) 0.0413(18) Uani 1 1 d .
O2 O 0.5151(7) -0.2577(7) 0.9522(6) 0.0335(16) Uani 1 1 d .
O3 O 0.3499(8) 0.2595(7) 0.8312(6) 0.0366(17) Uani 1 1 d .
O4 O 0.2620(7) 0.2192(7) 0.7036(6) 0.0352(16) Uani 1 1 d .
O7 O 0.5885(7) 0.0761(7) 0.6805(6) 0.0310(15) Uani 1 1 d .
O12 O 0.7679(7) 0.0076(7) 0.5427(6) 0.0332(15) Uani 1 1 d .
O15 O 0.6185(6) -0.0045(7) 0.9429(5) 0.0246(13) Uani 1 1 d .
O30 O 0.7767(6) -0.0128(6) 1.0417(5) 0.0204(12) Uani 1 1 d .
O1W O 0.3664(8) -0.0849(9) 0.7189(7) 0.0434(18) Uani 1 1 d D
H1W H 0.426(8) -0.086(14) 0.753(9) 0.065 Uiso 1 1 d D
H2W H 0.409(10) -0.107(15) 0.658(6) 0.065 Uiso 1 1 d D
O2W O 0.522(2) 0.6496(19) 0.6671(14) 0.128(5) Uani 1 1 d D
H3W H 0.52(3) 0.722(18) 0.610(15) 0.192 Uiso 1 1 d D
H4W H 0.50(3) 0.61(3) 0.64(2) 0.192 Uiso 1 1 d D
O3W O 0.4104(15) 0.6504(14) 0.1989(12) 0.097(4) Uani 1 1 d D
H5W H 0.37(2) 0.739(5) 0.195(17) 0.145 Uiso 1 1 d D
H6W H 0.45(2) 0.614(17) 0.262(11) 0.145 Uiso 1 1 d D
O4W O 0.268(2) 0.2647(18) 0.4525(12) 0.128(5) Uani 1 1 d D
H7W H 0.362(12) 0.197(18) 0.460(19) 0.193 Uiso 1 1 d D
H8W H 0.224(17) 0.23(3) 0.523(14) 0.193 Uiso 1 1 d D

loop_
_atom_site_aniso_label
_atom_site_aniso_U_11
_atom_site_aniso_U_22
_atom_site_aniso_U_33
_atom_site_aniso_U_23
_atom_site_aniso_U_13
_atom_site_aniso_U_12
C1 0.027(5) 0.019(4) 0.017(4) -0.006(3) 0.001(3) -0.011(3)
C2 0.025(5) 0.025(4) 0.014(4) -0.001(3) -0.002(3) -0.014(4)
C3 0.021(4) 0.018(4) 0.016(4) 0.002(3) -0.007(3) -0.008(3)
C4 0.016(4) 0.012(3) 0.021(4) -0.001(3) -0.001(3) -0.003(3)
C5 0.055(7) 0.029(5) 0.043(6) -0.005(5) -0.027(5) -0.012(5)
C6 0.057(7) 0.018(4) 0.052(7) 0.002(4) -0.032(6) -0.012(5)
C7 0.043(6) 0.018(4) 0.022(5) 0.002(4) -0.006(4) -0.011(4)
C8 0.076(9) 0.018(5) 0.067(9) -0.006(5) -0.048(7) 0.000(5)
C9 0.078(9) 0.015(4) 0.063(8) -0.004(5) -0.040(7) -0.013(5)
C10 0.017(4) 0.023(4) 0.034(5) -0.006(4) 0.003(4) -0.003(4)
C11 0.028(5) 0.030(5) 0.038(6) 0.002(4) 0.004(4) -0.010(4)
C12 0.034(6) 0.027(5) 0.033(6) 0.002(4) 0.008(4) -0.010(4)
C13 0.028(5) 0.018(4) 0.032(5) -0.002(4) -0.009(4) -0.009(4)
C14 0.024(5) 0.025(4) 0.025(5) -0.007(4) 0.001(4) -0.004(4)
C15 0.028(5) 0.025(4) 0.022(5) -0.004(4) -0.001(4) -0.008(4)
C16 0.023(5) 0.024(4) 0.036(5) -0.013(4) -0.001(4) -0.006(4)
Cu1 0.0222(8) 0.0163(6) 0.0164(7) -0.0025(6) -0.0040(6) -0.0064(6)
Cu2 0.0251(8) 0.0180(7) 0.0125(7) -0.0016(6) -0.0007(6) -0.0069(6)
Gd1 0.0201(2) 0.0175(2) 0.0176(2) -0.00098(16) -0.00182(15) -0.00722(17)
N1 0.025(4) 0.016(3) 0.016(4) -0.005(3) 0.001(3) -0.004(3)
N2 0.023(4) 0.022(3) 0.017(4) -0.003(3) -0.005(3) -0.004(3)
N3 0.019(4) 0.024(3) 0.010(3) -0.001(3) 0.001(3) -0.007(3)
N4 0.029(4) 0.022(4) 0.022(4) -0.001(3) -0.006(3) -0.004(3)
N5 0.028(4) 0.018(3) 0.027(4) -0.005(3) -0.003(3) -0.008(3)
O1 0.050(5) 0.019(3) 0.043(4) -0.004(3) 0.010(3) -0.014(3)
O2 0.032(4) 0.019(3) 0.038(4) 0.001(3) -0.003(3) -0.008(3)
O3 0.047(4) 0.020(3) 0.034(4) -0.005(3) -0.015(3) -0.005(3)
O4 0.037(4) 0.022(3) 0.042(4) 0.000(3) -0.015(3) -0.010(3)
O7 0.026(3) 0.036(4) 0.024(3) 0.001(3) -0.002(3) -0.015(3)
O12 0.030(4) 0.045(4) 0.025(3) -0.012(3) -0.002(3) -0.015(3)
O15 0.024(3) 0.033(3) 0.016(3) -0.007(3) -0.001(2) -0.012(3)
O30 0.021(3) 0.026(3) 0.012(3) -0.003(2) -0.002(2) -0.009(2)
O1W 0.050(5) 0.041(4) 0.045(5) -0.009(4) -0.018(4) -0.021(4)
O2W 0.129(13) 0.117(12) 0.139(13) -0.036(10) -0.008(11) -0.055(11)
O3W 0.094(10) 0.084(8) 0.097(10) -0.019(7) -0.014(7) -0.029(7)
O4W 0.193(16) 0.140(13) 0.086(10) -0.041(9) 0.000(10) -0.097(12)

loop_
_atom_type_symbol
_atom_type_description
_atom_type_scat_dispersion_real
_atom_type_scat_dispersion_imag
_atom_type_scat_source
C C 0.0033 0.0016 'International Tables Vol C Tables 4.2.6.8 and 6.1.1.4'
H H 0.0000 0.0000 'International Tables Vol C Tables 4.2.6.8 and 6.1.1.4'
Cu Cu 0.3201 1.2651 'International Tables Vol C Tables 4.2.6.8 and 6.1.1.4'
Gd Gd -0.1653 3.9035 'International Tables Vol C Tables 4.2.6.8 and 6.1.1.4'
N N 0.0061 0.0033 'International Tables Vol C Tables 4.2.6.8 and 6.1.1.4'
O O 0.0106 0.0060 'International Tables Vol C Tables 4.2.6.8 and 6.1.1.4'

loop_
_geom_angle_atom_site_label_1
_geom_angle_atom_site_label_2
_geom_angle_atom_site_label_3
_geom_angle
_geom_angle_site_symmetry_1
_geom_angle_site_symmetry_3
N1 C1 C2 106.1(7) . .
N1 C1 C3 117.9(7) . .
C2 C1 C3 136.0(8) . .
N3 C2 C1 106.4(7) . .
N3 C2 C4 117.2(7) . .
C1 C2 C4 136.3(8) . .
O12 C3 O7 126.6(8) . .
O12 C3 C1 115.1(7) . .
O7 C3 C1 118.2(7) . .
O30 C4 O15 121.2(8) . .
O30 C4 C2 118.6(7) . .
O15 C4 C2 120.2(8) . .
O30 C4 Gd1 59.6(4) . 2_657
O15 C4 Gd1 61.9(4) . 2_657
C2 C4 Gd1 174.0(6) . 2_657
N4 C5 C6 123.5(9) . .
N4 C5 H5 118.3 . .
C6 C5 H5 118.2 . .
C7 C6 C5 119.0(9) . .
C7 C6 H6 120.5 . .
C5 C6 H6 120.5 . .
C6 C7 C8 118.1(9) . .
C6 C7 C10 123.4(9) . .
C8 C7 C10 118.5(9) . .
C7 C8 C9 119.6(10) . .
C7 C8 H8 120.2 . .
C9 C8 H8 120.2 . .
N4 C9 C8 122.6(10) . .
N4 C9 H9 118.7 . .
C8 C9 H9 118.7 . .
O4 C10 O3 121.2(8) . .
O4 C10 C7 120.4(9) . .
O3 C10 C7 118.3(8) . .
N5 C11 C12 121.3(9) . .
N5 C11 H11 119.4 . .
C12 C11 H11 119.4 . .
C11 C12 C13 119.3(9) . .
C11 C12 H12 120.4 . .
C13 C12 H12 120.4 . .
C14 C13 C12 118.2(8) . .
C14 C13 C16 121.1(9) . .
C12 C13 C16 120.6(8) . .
C15 C14 C13 119.9(9) . .
C15 C14 H14 120.0 . .
C13 C14 H14 120.0 . .
N5 C15 C14 122.7(9) . .
N5 C15 H15 118.6 . .
C14 C15 H15 118.6 . .
O1 C16 O2 121.8(8) . .
O1 C16 C13 119.7(8) . .
O2 C16 C13 118.5(8) . .
N3 Cu1 N3 180.000(1) 1_545 2_747
N3 Cu1 N5 89.0(3) 1_545 2_737
N3 Cu1 N5 91.0(3) 2_747 2_737
N3 Cu1 N5 91.0(3) 1_545 .
N3 Cu1 N5 89.0(3) 2_747 .
N5 Cu1 N5 179.999(1) 2_737 .
N3 Cu1 O30 75.0(2) 1_545 1_545
N3 Cu1 O30 105.0(2) 2_747 1_545
N5 Cu1 O30 91.2(2) 2_737 1_545
N5 Cu1 O30 88.8(2) . 1_545
N3 Cu1 O30 105.0(2) 1_545 2_747
N3 Cu1 O30 75.0(2) 2_747 2_747
N5 Cu1 O30 88.8(2) 2_737 2_747
N5 Cu1 O30 91.2(2) . 2_747
O30 Cu1 O30 180.0 1_545 2_747
N1 Cu2 N1 180.000(2) 2_666 1_465
N1 Cu2 N4 89.5(3) 2_666 2_576
N1 Cu2 N4 90.5(3) 1_465 2_576
N1 Cu2 N4 90.5(3) 2_666 .
N1 Cu2 N4 89.5(3) 1_465 .
N4 Cu2 N4 179.999(2) 2_576 .
N1 Cu2 O12 75.5(3) 2_666 2_666
N1 Cu2 O12 104.5(3) 1_465 2_666
N4 Cu2 O12 89.8(3) 2_576 2_666
N4 Cu2 O12 90.2(3) . 2_666
N1 Cu2 O12 104.5(3) 2_666 1_465
N1 Cu2 O12 75.5(3) 1_465 1_465
N4 Cu2 O12 90.2(3) 2_576 1_465
N4 Cu2 O12 89.8(3) . 1_465
O12 Cu2 O12 180.0 2_666 1_465
O7 Gd1 O15 79.6(2) . .
O7 Gd1 O3 80.2(2) . .
O15 Gd1 O3 78.6(2) . .
O7 Gd1 O1W 93.8(3) . .
O15 Gd1 O1W 156.3(2) . .
O3 Gd1 O1W 123.1(2) . .
O7 Gd1 O2 124.7(2) . .
O15 Gd1 O2 88.2(2) . .
O3 Gd1 O2 149.4(2) . .
O1W Gd1 O2 76.8(3) . .
O7 Gd1 O1 71.9(2) . .
O15 Gd1 O1 78.1(2) . .
O3 Gd1 O1 146.3(2) . .
O1W Gd1 O1 78.2(3) . .
O2 Gd1 O1 52.8(2) . .
O7 Gd1 O4 78.9(2) . .
O15 Gd1 O4 129.3(2) . .
O3 Gd1 O4 52.8(2) . .
O1W Gd1 O4 70.4(2) . .
O2 Gd1 O4 140.9(2) . .
O1 Gd1 O4 135.0(2) . .
O7 Gd1 O30 156.8(2) . 2_657
O15 Gd1 O30 114.05(19) . 2_657
O3 Gd1 O30 84.3(2) . 2_657
O1W Gd1 O30 80.4(2) . 2_657
O2 Gd1 O30 76.1(2) . 2_657
O1 Gd1 O30 127.7(2) . 2_657
O4 Gd1 O30 78.0(2) . 2_657
O7 Gd1 O15 138.2(2) . 2_657
O15 Gd1 O15 62.9(2) . 2_657
O3 Gd1 O15 75.1(2) . 2_657
O1W Gd1 O15 127.9(2) . 2_657
O2 Gd1 O15 74.3(2) . 2_657
O1 Gd1 O15 114.4(2) . 2_657
O4 Gd1 O15 110.2(2) . 2_657
O30 Gd1 O15 51.17(18) 2_657 2_657
O7 Gd1 C4 158.7(2) . 2_657
O15 Gd1 C4 88.6(2) . 2_657
O3 Gd1 C4 80.1(2) . 2_657
O1W Gd1 C4 103.7(3) . 2_657
O2 Gd1 C4 72.0(2) . 2_657
O1 Gd1 C4 123.2(2) . 2_657
O4 Gd1 C4 95.5(2) . 2_657
O30 Gd1 C4 25.5(2) 2_657 2_657
O15 Gd1 C4 25.8(2) 2_657 2_657
O7 Gd1 H1W 89(4) . .
O15 Gd1 H1W 145(3) . .
O3 Gd1 H1W 133(4) . .
O1W Gd1 H1W 12(3) . .
O2 Gd1 H1W 71(4) . .
O1 Gd1 H1W 67(3) . .
O4 Gd1 H1W 80(4) . .
O30 Gd1 H1W 89(3) 2_657 .
O15 Gd1 H1W 132(4) 2_657 .
C4 Gd1 H1W 110(3) 2_657 .
N2 N1 C1 111.2(7) . .
N2 N1 Cu2 128.1(6) . 1_645
C1 N1 Cu2 119.8(6) . 1_645
N1 N2 N3 105.6(7) . .
C2 N3 N2 110.7(7) . .
C2 N3 Cu1 120.4(5) . 1_565
N2 N3 Cu1 128.9(6) . 1_565
C5 N4 C9 117.2(8) . .
C5 N4 Cu2 122.8(6) . .
C9 N4 Cu2 119.9(6) . .
C15 N5 C11 118.6(8) . .
C15 N5 Cu1 119.3(6) . .
C11 N5 Cu1 122.0(6) . .
C16 O1 Gd1 92.8(6) . .
C16 O2 Gd1 92.6(5) . .
C10 O3 Gd1 94.2(5) . .
C10 O4 Gd1 90.5(5) . .
C3 O7 Gd1 140.5(5) . .
C3 O12 Cu2 109.6(5) . 1_645
C4 O15 Gd1 150.5(6) . .
C4 O15 Gd1 92.3(5) . 2_657
Gd1 O15 Gd1 117.1(2) . 2_657
C4 O30 Cu1 108.6(5) . 1_565
C4 O30 Gd1 95.0(5) . 2_657
Cu1 O30 Gd1 155.4(3) 1_565 2_657
Gd1 O1W H1W 25(8) . .
Gd1 O1W H2W 123(7) . .
H1W O1W H2W 103.9(18) . .
H3W O2W H4W 102.8(19) . .
H5W O3W H6W 102.9(19) . .
H7W O4W H8W 103.7(17) . .

loop_
_geom_bond_atom_site_label_1
_geom_bond_atom_site_label_2
_geom_bond_distance
_geom_bond_site_symmetry_2
C1 N1 1.336(11) .
C1 C2 1.388(11) .
C1 C3 1.512(12) .
C2 N3 1.339(10) .
C2 C4 1.478(11) .
C3 O12 1.255(11) .
C3 O7 1.264(10) .
C4 O30 1.264(10) .
C4 O15 1.275(10) .
C4 Gd1 2.928(8) 2_657
C5 N4 1.319(12) .
C5 C6 1.394(13) .
C5 H5 0.9300 .
C6 C7 1.355(13) .
C6 H6 0.9300 .
C7 C8 1.373(14) .
C7 C10 1.509(12) .
C8 C9 1.386(13) .
C8 H8 0.9300 .
C9 N4 1.327(13) .
C9 H9 0.9300 .
C10 O4 1.251(11) .
C10 O3 1.271(11) .
C11 N5 1.350(12) .
C11 C12 1.384(13) .
C11 H11 0.9300 .
C12 C13 1.393(13) .
C12 H12 0.9300 .
C13 C14 1.370(12) .
C13 C16 1.516(12) .
C14 C15 1.360(12) .
C14 H14 0.9300 .
C15 N5 1.336(12) .
C15 H15 0.9300 .
C16 O1 1.249(11) .
C16 O2 1.255(11) .
Cu1 N3 1.993(7) 1_545
Cu1 N3 1.993(7) 2_747
Cu1 N5 2.043(7) 2_737
Cu1 N5 2.043(7) .
Cu1 O30 2.404(6) 1_545
Cu1 O30 2.404(6) 2_747
Cu2 N1 1.963(7) 2_666
Cu2 N1 1.964(7) 1_465
Cu2 N4 2.054(7) 2_576
Cu2 N4 2.054(7) .
Cu2 O12 2.400(7) 2_666
Cu2 O12 2.400(7) 1_465
Gd1 O7 2.296(6) .
Gd1 O15 2.374(6) .
Gd1 O3 2.423(6) .
Gd1 O1W 2.423(7) .
Gd1 O2 2.459(6) .
Gd1 O1 2.457(7) .
Gd1 O4 2.514(6) .
Gd1 O30 2.534(6) 2_657
Gd1 O15 2.586(6) 2_657
Gd1 C4 2.928(8) 2_657
Gd1 H1W 1.71(6) .
N1 N2 1.338(10) .
N1 Cu2 1.964(7) 1_645
N2 N3 1.345(9) .
N3 Cu1 1.993(7) 1_565
O12 Cu2 2.400(7) 1_645
O15 Gd1 2.585(6) 2_657
O30 Cu1 2.404(6) 1_565
O30 Gd1 2.534(6) 2_657
O1W H1W 0.822(11) .
O1W H2W 0.818(11) .
O2W H3W 0.83(2) .
O2W H4W 0.83(2) .
O3W H5W 0.824(12) .
O3W H6W 0.826(12) .
O4W H7W 0.91(6) .
O4W H8W 0.92(7) .

loop_
_geom_torsion_atom_site_label_1
_geom_torsion_atom_site_label_2
_geom_torsion_atom_site_label_3
_geom_torsion_atom_site_label_4
_geom_torsion
_geom_torsion_site_symmetry_1
_geom_torsion_site_symmetry_4
N1 C1 C2 N3 -0.3(9) . .
C3 C1 C2 N3 -178.3(9) . .
N1 C1 C2 C4 -175.5(9) . .
C3 C1 C2 C4 6.5(18) . .
N1 C1 C3 O12 17.4(11) . .
C2 C1 C3 O12 -164.7(9) . .
N1 C1 C3 O7 -159.8(7) . .
C2 C1 C3 O7 18.0(14) . .
N3 C2 C4 O30 2.6(11) . .
C1 C2 C4 O30 177.4(9) . .
N3 C2 C4 O15 -177.5(7) . .
C1 C2 C4 O15 -2.7(15) . .
N3 C2 C4 Gd1 73(6) . 2_657
C1 C2 C4 Gd1 -112(5) . 2_657
N4 C5 C6 C7 2.5(19) . .
C5 C6 C7 C8 -2.5(18) . .
C5 C6 C7 C10 179.9(10) . .
C6 C7 C8 C9 1(2) . .
C10 C7 C8 C9 179.1(12) . .
C7 C8 C9 N4 0(2) . .
C6 C7 C10 O4 7.5(16) . .
C8 C7 C10 O4 -170.0(11) . .
C6 C7 C10 O3 -171.8(10) . .
C8 C7 C10 O3 10.7(15) . .
N5 C11 C12 C13 -1.5(16) . .
C11 C12 C13 C14 0.4(15) . .
C11 C12 C13 C16 -178.3(9) . .
C12 C13 C14 C15 0.6(14) . .
C16 C13 C14 C15 179.2(9) . .
C13 C14 C15 N5 -0.5(15) . .
C14 C13 C16 O1 177.2(9) . .
C12 C13 C16 O1 -4.2(14) . .
C14 C13 C16 O2 -5.3(14) . .
C12 C13 C16 O2 173.3(9) . .
C2 C1 N1 N2 -1.0(9) . .
C3 C1 N1 N2 177.5(7) . .
C2 C1 N1 Cu2 168.8(5) . 1_645
C3 C1 N1 Cu2 -12.8(9) . 1_645
C1 N1 N2 N3 1.8(9) . .
Cu2 N1 N2 N3 -166.9(5) 1_645 .
C1 C2 N3 N2 1.4(9) . .
C4 C2 N3 N2 177.7(7) . .
C1 C2 N3 Cu1 178.6(5) . 1_565
C4 C2 N3 Cu1 -5.1(10) . 1_565
N1 N2 N3 C2 -2.0(9) . .
N1 N2 N3 Cu1 -178.9(5) . 1_565
C6 C5 N4 C9 -1.1(18) . .
C6 C5 N4 Cu2 -178.0(9) . .
C8 C9 N4 C5 -0.1(19) . .
C8 C9 N4 Cu2 176.8(11) . .
N1 Cu2 N4 C5 -55.5(9) 2_666 .
N1 Cu2 N4 C5 124.5(9) 1_465 .
N4 Cu2 N4 C5 -61(12) 2_576 .
O12 Cu2 N4 C5 -131.0(9) 2_666 .
O12 Cu2 N4 C5 49.0(9) 1_465 .
N1 Cu2 N4 C9 127.8(9) 2_666 .
N1 Cu2 N4 C9 -52.2(9) 1_465 .
N4 Cu2 N4 C9 122(13) 2_576 .
O12 Cu2 N4 C9 52.3(9) 2_666 .
O12 Cu2 N4 C9 -127.7(9) 1_465 .
C14 C15 N5 C11 -0.6(14) . .
C14 C15 N5 Cu1 -176.4(7) . .
C12 C11 N5 C15 1.6(15) . .
C12 C11 N5 Cu1 177.3(8) . .
N3 Cu1 N5 C15 114.6(7) 1_545 .
N3 Cu1 N5 C15 -65.4(7) 2_747 .
N5 Cu1 N5 C15 110(28) 2_737 .
O30 Cu1 N5 C15 39.6(7) 1_545 .
O30 Cu1 N5 C15 -140.4(7) 2_747 .
N3 Cu1 N5 C11 -61.1(8) 1_545 .
N3 Cu1 N5 C11 118.9(8) 2_747 .
N5 Cu1 N5 C11 -65(28) 2_737 .
O30 Cu1 N5 C11 -136.1(8) 1_545 .
O30 Cu1 N5 C11 43.9(8) 2_747 .
O2 C16 O1 Gd1 -0.2(10) . .
C13 C16 O1 Gd1 177.2(7) . .
O7 Gd1 O1 C16 179.8(6) . .
O15 Gd1 O1 C16 97.0(6) . .
O3 Gd1 O1 C16 144.2(6) . .
O1W Gd1 O1 C16 -82.2(6) . .
O2 Gd1 O1 C16 0.1(6) . .
O4 Gd1 O1 C16 -128.1(6) . .
O30 Gd1 O1 C16 -14.4(7) 2_657 .
O15 Gd1 O1 C16 44.3(6) 2_657 .
C4 Gd1 O1 C16 16.5(7) 2_657 .
O1 C16 O2 Gd1 0.2(10) . .
C13 C16 O2 Gd1 -177.3(7) . .
O7 Gd1 O2 C16 -0.5(7) . .
O15 Gd1 O2 C16 -76.6(6) . .
O3 Gd1 O2 C16 -140.3(6) . .
O1W Gd1 O2 C16 84.9(6) . .
O1 Gd1 O2 C16 -0.1(6) . .
O4 Gd1 O2 C16 118.2(6) . .
O30 Gd1 O2 C16 168.1(6) 2_657 .
O15 Gd1 O2 C16 -138.9(6) 2_657 .
C4 Gd1 O2 C16 -165.7(6) 2_657 .
O4 C10 O3 Gd1 11.8(10) . .
C7 C10 O3 Gd1 -168.9(7) . .
O7 Gd1 O3 C10 77.2(6) . .
O15 Gd1 O3 C10 158.5(6) . .
O1W Gd1 O3 C10 -11.0(7) . .
O2 Gd1 O3 C10 -135.4(6) . .
O1 Gd1 O3 C10 111.3(6) . .
O4 Gd1 O3 C10 -6.3(5) . .
O30 Gd1 O3 C10 -85.6(6) 2_657 .
O15 Gd1 O3 C10 -136.9(6) 2_657 .
C4 Gd1 O3 C10 -110.9(6) 2_657 .
O3 C10 O4 Gd1 -11.3(9) . .
C7 C10 O4 Gd1 169.4(8) . .
O7 Gd1 O4 C10 -79.7(6) . .
O15 Gd1 O4 C10 -13.2(7) . .
O3 Gd1 O4 C10 6.4(5) . .
O1W Gd1 O4 C10 -177.8(6) . .
O2 Gd1 O4 C10 147.6(5) . .
O1 Gd1 O4 C10 -129.5(6) . .
O30 Gd1 O4 C10 98.2(6) 2_657 .
O15 Gd1 O4 C10 57.8(6) 2_657 .
C4 Gd1 O4 C10 79.6(6) 2_657 .
O12 C3 O7 Gd1 119.3(9) . .
C1 C3 O7 Gd1 -63.8(12) . .
O15 Gd1 O7 C3 54.7(9) . .
O3 Gd1 O7 C3 134.8(9) . .
O1W Gd1 O7 C3 -102.3(9) . .
O2 Gd1 O7 C3 -25.7(10) . .
O1 Gd1 O7 C3 -26.1(9) . .
O4 Gd1 O7 C3 -171.5(9) . .
O30 Gd1 O7 C3 -176.7(8) 2_657 .
O15 Gd1 O7 C3 80.5(10) 2_657 .
C4 Gd1 O7 C3 112.3(10) 2_657 .
O7 C3 O12 Cu2 164.6(7) . 1_645
C1 C3 O12 Cu2 -12.4(8) . 1_645
O30 C4 O15 Gd1 -178.5(7) . .
C2 C4 O15 Gd1 1.6(15) . .
Gd1 C4 O15 Gd1 175.1(11) 2_657 .
O30 C4 O15 Gd1 6.3(8) . 2_657
C2 C4 O15 Gd1 -173.6(6) . 2_657
O7 Gd1 O15 C4 -13.6(10) . .
O3 Gd1 O15 C4 -95.5(11) . .
O1W Gd1 O15 C4 62.0(13) . .
O2 Gd1 O15 C4 112.2(11) . .
O1 Gd1 O15 C4 59.9(11) . .
O4 Gd1 O15 C4 -79.8(11) . .
O30 Gd1 O15 C4 -173.9(10) 2_657 .
O15 Gd1 O15 C4 -174.5(12) 2_657 .
C4 Gd1 O15 C4 -175.7(10) 2_657 .
O7 Gd1 O15 Gd1 161.0(3) . 2_657
O3 Gd1 O15 Gd1 79.0(3) . 2_657
O1W Gd1 O15 Gd1 -123.5(5) . 2_657
O2 Gd1 O15 Gd1 -73.2(3) . 2_657
O1 Gd1 O15 Gd1 -125.6(3) . 2_657
O4 Gd1 O15 Gd1 94.8(3) . 2_657
O30 Gd1 O15 Gd1 0.7(3) 2_657 2_657
O15 Gd1 O15 Gd1 0.0 2_657 2_657
C4 Gd1 O15 Gd1 -1.2(3) 2_657 2_657
O15 C4 O30 Cu1 -179.3(6) . 1_565
C2 C4 O30 Cu1 0.6(8) . 1_565
Gd1 C4 O30 Cu1 -172.9(4) 2_657 1_565
O15 C4 O30 Gd1 -6.5(8) . 2_657
C2 C4 O30 Gd1 173.4(6) . 2_657
